data_4106720
loop_
_publ_author_name
'Nathalie Busschaert'
'Marco Wenzel'
'Mark E. Light'
'Paulina Iglesias-Hern\'andez'
'Ricardo P\'erez-Tom\'as'
'Philip A. Gale'

_publ_contact_author_email philip.gale@soton.ac.uk
_publ_contact_author_name 'Gale, Philip'
_publ_section_title
;
 Structure-Activity Relationships in Tripodal Transmembrane Anion
 Transporters: The Effect of Fluorination
;
_journal_name_full 'Journal of the American Chemical Society'
_journal_page_first 14136
_journal_page_last 14148
_journal_paper_doi 10.1021/ja205884y
_journal_volume 133
_journal_year 2011
_chemical_formula_moiety '2(C33 H27 F18 N7 S3), 2(C16 H36 N), O4 P'
_chemical_formula_sum 'C98 H126 F36 N16 O4 P S6'
_chemical_formula_weight 2499.54
_chemical_name_systematic
;
 ?
;
_space_group_IT_number 14
_symmetry_cell_setting monoclinic
_symmetry_space_group_name_Hall '-P 2ybc'
_symmetry_space_group_name_H-M 'P 1 21/c 1'
_atom_sites_solution_hydrogens geom
_atom_sites_solution_primary direct
_atom_sites_solution_secondary difmap
_audit_creation_method SHELXL-97
_cell_angle_alpha 90.00
_cell_angle_beta 107.6870(10)
_cell_angle_gamma 90.00
_cell_formula_units_Z 4
_cell_length_a 17.8434(3)
_cell_length_b 26.1975(5)
_cell_length_c 26.2403(5)
_cell_measurement_reflns_used 20028
_cell_measurement_temperature 120(2)
_cell_measurement_theta_max 27.485
_cell_measurement_theta_min 2.910
_cell_volume 11686.3(4)
_computing_cell_refinement 'DENZO (Otwinowski & Minor, 1997) & COLLECT (Hooft, R.W.W., 1998)'
_computing_data_collection 'COLLECT (Hooft, R.W.W., 1998)'
_computing_data_reduction 'DENZO (Otwinowski & Minor, 1997) & COLLECT (Hooft, R.W.W., 1998)'
_computing_publication_material 'WINGX (Farrugia, 1998)'
_computing_structure_refinement 'SHELXL-97 (Sheldrick, 2008)'
_computing_structure_solution 'SHELXS-97 (Sheldrick, 1997)'
_diffrn_ambient_temperature 120(2)
_diffrn_detector_area_resol_mean '4096x4096pixels / 62x62mm'
_diffrn_measured_fraction_theta_full 0.995
_diffrn_measured_fraction_theta_max 0.995
_diffrn_measurement_device_type 'Bruker-Nonius APEX II CCD camera on \k-goniostat'
_diffrn_measurement_method '\f & \w scans'
_diffrn_radiation_monochromator '10cm confocal mirrors'
_diffrn_radiation_source 'Bruker-Nonius FR591 rotating anode'
_diffrn_radiation_type MoK\a
_diffrn_radiation_wavelength 0.71073
_diffrn_reflns_av_R_equivalents 0.0778
_diffrn_reflns_av_sigmaI/netI 0.0740
_diffrn_reflns_limit_h_max 21
_diffrn_reflns_limit_h_min -21
_diffrn_reflns_limit_k_max 31
_diffrn_reflns_limit_k_min -31
_diffrn_reflns_limit_l_max 31
_diffrn_reflns_limit_l_min -31
_diffrn_reflns_number 104545
_diffrn_reflns_theta_full 25.03
_diffrn_reflns_theta_max 25.03
_diffrn_reflns_theta_min 2.96
_exptl_absorpt_coefficient_mu 0.243
_exptl_absorpt_correction_T_max 0.9927
_exptl_absorpt_correction_T_min 0.9530
_exptl_absorpt_correction_type multi-scan
_exptl_absorpt_process_details 'SADABS 2007/2 (Sheldrick, G.M., 2007)'
_exptl_crystal_colour colorless
_exptl_crystal_density_diffrn 1.421
_exptl_crystal_description plate
_exptl_crystal_F_000 5172
_exptl_crystal_size_max 0.20
_exptl_crystal_size_mid 0.10
_exptl_crystal_size_min 0.03
_refine_diff_density_max 1.298
_refine_diff_density_min -0.943
_refine_diff_density_rms 0.080
_refine_ls_extinction_method none
_refine_ls_goodness_of_fit_ref 1.074
_refine_ls_hydrogen_treatment constr
_refine_ls_matrix_type full
_refine_ls_number_parameters 1514
_refine_ls_number_reflns 20537
_refine_ls_number_restraints 178
_refine_ls_restrained_S_all 1.120
_refine_ls_R_factor_all 0.1584
_refine_ls_R_factor_gt 0.0900
_refine_ls_shift/su_max 0.024
_refine_ls_shift/su_mean 0.001
_refine_ls_structure_factor_coef Fsqd
_refine_ls_weighting_details 'calc w=1/[\s^2^(Fo^2^)+(0.0175P)^2^+55.4944P] where P=(Fo^2^+2Fc^2^)/3'
_refine_ls_weighting_scheme calc
_refine_ls_wR_factor_gt 0.1581
_refine_ls_wR_factor_ref 0.1925
_reflns_number_gt 12482
_reflns_number_total 20537
_reflns_threshold_expression >2\s(I)
_cod_data_source_file ja205884y_si_001_14.cif
_cod_data_source_block 2011nb0008a
_cod_original_sg_symbol_H-M 'P 21/c'
_cod_original_formula_sum 'C98 H126 F36 N16 O4 P S6 '
_cod_database_code 4106720

loop_
_symmetry_equiv_pos_as_xyz
'x, y, z'
'-x, y+1/2, -z+1/2'
'-x, -y, -z'
'x, -y-1/2, z-1/2'

loop_
_atom_site_label
_atom_site_type_symbol
_atom_site_fract_x
_atom_site_fract_y
_atom_site_fract_z
_atom_site_U_iso_or_equiv
_atom_site_adp_type
_atom_site_occupancy
_atom_site_symmetry_multiplicity
_atom_site_calc_flag
_atom_site_refinement_flags
_atom_site_disorder_assembly
_atom_site_disorder_group
C83 C 0.6685(3) 0.9817(2) 0.3604(2) 0.0360(14) Uani 1 1 d . C .
H83A H 0.6195 0.9669 0.3386 0.043 Uiso 1 1 calc R . .
H83B H 0.6967 0.9937 0.3364 0.043 Uiso 1 1 calc R . .
C84 C 0.6495(3) 1.0273(2) 0.3896(2) 0.0410(15) Uani 1 1 d . . .
H84A H 0.6982 1.0432 0.4105 0.049 Uiso 1 1 calc R . .
H84B H 0.6218 1.0158 0.4140 0.049 Uiso 1 1 calc R . .
C85 C 0.5995(4) 1.0664(3) 0.3516(3) 0.0514(17) Uani 1 1 d . . .
H85A H 0.5547 1.0495 0.3268 0.062 Uiso 1 1 calc R . .
H85B H 0.6302 1.0821 0.3310 0.062 Uiso 1 1 calc R . .
C86 C 0.5705(4) 1.1075(3) 0.3821(3) 0.0579(19) Uani 1 1 d . . .
H86A H 0.5391 1.1318 0.3573 0.087 Uiso 1 1 calc R . .
H86B H 0.6147 1.1245 0.4063 0.087 Uiso 1 1 calc R . .
H86C H 0.5392 1.0921 0.4020 0.087 Uiso 1 1 calc R . .
C87 C 0.7965(3) 0.9615(2) 0.4285(2) 0.0379(14) Uani 1 1 d . C .
H87A H 0.7878 0.9844 0.4553 0.045 Uiso 1 1 calc R . .
H87B H 0.8282 0.9333 0.4474 0.045 Uiso 1 1 calc R . .
C88 C 0.8432(3) 0.9898(2) 0.3982(2) 0.0404(15) Uani 1 1 d . . .
H88A H 0.8148 1.0202 0.3818 0.049 Uiso 1 1 calc R . .
H88B H 0.8505 0.9683 0.3700 0.049 Uiso 1 1 calc R . .
C89 C 0.9225(4) 1.0048(3) 0.4362(3) 0.0529(17) Uani 1 1 d . . .
H89A H 0.9514 0.9741 0.4511 0.064 Uiso 1 1 calc R . .
H89B H 0.9146 1.0244 0.4655 0.064 Uiso 1 1 calc R . .
C90 C 0.9709(4) 1.0361(3) 0.4089(3) 0.066(2) Uani 1 1 d . . .
H90A H 1.0205 1.0447 0.4344 0.099 Uiso 1 1 calc R . .
H90B H 0.9430 1.0668 0.3947 0.099 Uiso 1 1 calc R . .
H90C H 0.9799 1.0165 0.3803 0.099 Uiso 1 1 calc R . .
C91 C 0.7276(3) 0.8983(2) 0.3582(2) 0.0395(14) Uani 1 1 d . C .
H91A H 0.7558 0.9126 0.3352 0.047 Uiso 1 1 calc R . .
H91B H 0.6760 0.8881 0.3354 0.047 Uiso 1 1 calc R . .
C92 C 0.7709(4) 0.8506(2) 0.3843(3) 0.0489(17) Uani 1 1 d . . .
H92A H 0.7430 0.8350 0.4068 0.059 Uiso 1 1 calc R . .
H92B H 0.8232 0.8597 0.4068 0.059 Uiso 1 1 calc R . .
C93 C 0.7771(4) 0.8127(3) 0.3419(3) 0.0554(18) Uani 1 1 d . . .
H93A H 0.7246 0.8033 0.3199 0.066 Uiso 1 1 calc R . .
H93B H 0.8036 0.8289 0.3189 0.066 Uiso 1 1 calc R . .
C94 C 0.8218(4) 0.7648(3) 0.3662(3) 0.066(2) Uani 1 1 d . . .
H94A H 0.8244 0.7420 0.3381 0.100 Uiso 1 1 calc R . .
H94B H 0.7951 0.7483 0.3884 0.100 Uiso 1 1 calc R . .
H94C H 0.8741 0.7739 0.3874 0.100 Uiso 1 1 calc R . .
C95 C 0.6771(4) 0.9203(2) 0.4348(2) 0.0443(16) Uani 1 1 d . C .
H95A H 0.6731 0.9482 0.4582 0.053 Uiso 1 1 calc R . .
H95B H 0.7111 0.8946 0.4568 0.053 Uiso 1 1 calc R . .
C96 C 0.5958(4) 0.8972(3) 0.4114(3) 0.066(2) Uani 1 1 d . . .
H96A H 0.5674 0.9172 0.3804 0.079 Uiso 1 1 calc R A 1
H96B H 0.6018 0.8630 0.3990 0.079 Uiso 1 1 calc R A 1
C98 C 0.5227(4) 0.9440(3) 0.4669(3) 0.076(3) Uani 1 1 d . . .
H98A H 0.4666 0.9476 0.4525 0.114 Uiso 1 1 calc R B 1
H98B H 0.5478 0.9720 0.4550 0.114 Uiso 1 1 calc R B 1
H98C H 0.5374 0.9441 0.5053 0.114 Uiso 1 1 calc R B 1
N16 N 0.7165(3) 0.94034(18) 0.39511(18) 0.0361(11) Uani 1 1 d . . .
C97B C 0.5481(10) 0.8942(7) 0.4478(7) 0.093(6) Uani 0.573(8) 1 d P C 1
H97A H 0.5775 0.8750 0.4791 0.112 Uiso 0.573(8) 1 calc PR C 1
H97C H 0.5011 0.8748 0.4303 0.112 Uiso 0.573(8) 1 calc PR C 1
C97A C 0.5278(8) 0.9245(5) 0.4088(6) 0.034(4) Uani 0.427(8) 1 d P C 2
H97D H 0.4825 0.9031 0.3923 0.041 Uiso 0.427(8) 1 calc PR C 2
H97E H 0.5248 0.9539 0.3858 0.041 Uiso 0.427(8) 1 calc PR C 2
C1 C 1.1344(3) 0.6382(2) 0.9652(2) 0.0398(14) Uani 1 1 d . . .
H1A H 1.1252 0.6018 0.9602 0.048 Uiso 1 1 calc R . .
H1B H 1.1258 0.6478 0.9987 0.048 Uiso 1 1 calc R . .
C2 C 1.2189(3) 0.6504(3) 0.9677(2) 0.0441(16) Uani 1 1 d . . .
H2A H 1.2262 0.6871 0.9688 0.053 Uiso 1 1 calc R . .
H2B H 1.2544 0.6361 1.0002 0.053 Uiso 1 1 calc R . .
C3 C 1.2687(3) 0.5831(2) 0.9202(2) 0.0389(14) Uani 1 1 d . . .
C4 C 1.3119(3) 0.5283(2) 0.8559(2) 0.0374(14) Uani 1 1 d . . .
C5 C 1.3067(3) 0.4790(2) 0.8755(2) 0.0441(16) Uani 1 1 d . . .
H5 H 1.2827 0.4740 0.9019 0.053 Uiso 1 1 calc R . .
C6 C 1.3373(3) 0.4380(3) 0.8555(3) 0.0475(17) Uani 1 1 d . C .
C7 C 1.3720(4) 0.4443(3) 0.8152(3) 0.0485(17) Uani 1 1 d . . .
H7 H 1.3923 0.4164 0.8019 0.058 Uiso 1 1 calc R . .
C8 C 1.3759(4) 0.4925(2) 0.7953(2) 0.0433(15) Uani 1 1 d . . .
C9 C 1.3467(3) 0.5340(2) 0.8152(2) 0.0379(14) Uani 1 1 d . . .
H9 H 1.3502 0.5663 0.8014 0.045 Uiso 1 1 calc R . .
C10 C 1.3311(4) 0.3857(3) 0.8767(3) 0.0595(19) Uani 1 1 d D . .
C11 C 1.4128(4) 0.5022(3) 0.7522(3) 0.0515(17) Uani 1 1 d . . .
C12 C 1.0650(3) 0.7182(2) 0.9366(2) 0.0391(14) Uani 1 1 d . . .
H12A H 1.1103 0.7299 0.9652 0.047 Uiso 1 1 calc R . .
H12B H 1.0200 0.7180 0.9501 0.047 Uiso 1 1 calc R . .
C13 C 1.0495(3) 0.7547(2) 0.8901(2) 0.0372(14) Uani 1 1 d . . .
H13A H 1.0064 0.7418 0.8606 0.045 Uiso 1 1 calc R . .
H13B H 1.0339 0.7876 0.9005 0.045 Uiso 1 1 calc R . .
C14 C 1.1729(3) 0.7972(2) 0.8906(2) 0.0325(13) Uani 1 1 d . . .
C15 C 1.3039(3) 0.8236(2) 0.8818(2) 0.0304(12) Uani 1 1 d . . .
C16 C 1.3423(3) 0.8417(2) 0.9328(2) 0.0375(14) Uani 1 1 d . . .
H16 H 1.3214 0.8355 0.9607 0.045 Uiso 1 1 calc R . .
C17 C 1.4116(3) 0.8690(2) 0.9421(2) 0.0392(14) Uani 1 1 d . . .
C18 C 1.4443(3) 0.8784(2) 0.9020(2) 0.0434(15) Uani 1 1 d . . .
H18 H 1.4908 0.8968 0.9088 0.052 Uiso 1 1 calc R . .
C19 C 1.4065(3) 0.8599(2) 0.8511(2) 0.0414(15) Uani 1 1 d . . .
C20 C 1.3366(3) 0.8319(2) 0.8408(2) 0.0349(13) Uani 1 1 d . . .
H20 H 1.3124 0.8189 0.8068 0.042 Uiso 1 1 calc R . .
C21 C 1.4555(4) 0.8866(3) 0.9973(3) 0.0550(19) Uani 1 1 d . . .
C22 C 1.4404(4) 0.8708(4) 0.8073(3) 0.064(2) Uani 1 1 d . . .
C23 C 1.0063(3) 0.6375(2) 0.8994(2) 0.0388(14) Uani 1 1 d . . .
H23A H 0.9647 0.6608 0.8807 0.047 Uiso 1 1 calc R . .
H23B H 0.9914 0.6219 0.9284 0.047 Uiso 1 1 calc R . .
C24 C 1.0159(3) 0.5959(2) 0.8606(2) 0.0382(14) Uani 1 1 d . . .
H24A H 1.0635 0.5766 0.8772 0.046 Uiso 1 1 calc R . .
H24B H 0.9717 0.5726 0.8532 0.046 Uiso 1 1 calc R . .
C25 C 0.9609(3) 0.6182(2) 0.7650(2) 0.0351(14) Uani 1 1 d . . .
C26 C 0.9287(3) 0.6539(2) 0.6731(2) 0.0334(13) Uani 1 1 d . . .
C27 C 0.8516(3) 0.6706(2) 0.6653(2) 0.0413(15) Uani 1 1 d . . .
H27 H 0.8308 0.6712 0.6939 0.050 Uiso 1 1 calc R . .
C28 C 0.8062(3) 0.6862(2) 0.6149(2) 0.0423(15) Uani 1 1 d . . .
C29 C 0.8349(4) 0.6860(3) 0.5716(3) 0.0484(17) Uani 1 1 d . . .
H29 H 0.8032 0.6961 0.5380 0.058 Uiso 1 1 calc R . .
C30 C 0.9118(4) 0.6704(2) 0.5792(2) 0.0427(15) Uani 1 1 d . . .
C31 C 0.9581(3) 0.6544(2) 0.6297(2) 0.0394(14) Uani 1 1 d . . .
H31 H 1.0096 0.6440 0.6345 0.047 Uiso 1 1 calc R . .
C32 C 0.9460(5) 0.6710(3) 0.5344(3) 0.0583(19) Uani 1 1 d . . .
C33 C 0.7235(4) 0.7039(3) 0.6067(3) 0.060(2) Uani 1 1 d . . .
C34 C 0.4067(3) 0.6802(2) 0.6427(2) 0.0428(15) Uani 1 1 d . . .
H34A H 0.4447 0.7053 0.6621 0.051 Uiso 1 1 calc R . .
H34B H 0.4225 0.6686 0.6124 0.051 Uiso 1 1 calc R . .
C35 C 0.4056(4) 0.6355(3) 0.6791(2) 0.0457(16) Uani 1 1 d . . .
H35A H 0.3644 0.6119 0.6606 0.055 Uiso 1 1 calc R . .
H35B H 0.4554 0.6175 0.6875 0.055 Uiso 1 1 calc R . .
C36 C 0.4488(3) 0.6723(2) 0.7698(2) 0.0360(14) Uani 1 1 d . . .
C37 C 0.4618(3) 0.7116(2) 0.8592(2) 0.0346(13) Uani 1 1 d . . .
C38 C 0.5302(3) 0.7401(2) 0.8678(2) 0.0373(14) Uani 1 1 d . . .
H38 H 0.5510 0.7461 0.8399 0.045 Uiso 1 1 calc R . .
C39 C 0.5668(3) 0.7593(2) 0.9181(2) 0.0370(14) Uani 1 1 d . . .
C40 C 0.5368(4) 0.7519(3) 0.9605(2) 0.0469(16) Uani 1 1 d . . .
H40 H 0.5631 0.7644 0.9944 0.056 Uiso 1 1 calc R . .
C41 C 0.4677(4) 0.7257(3) 0.9513(2) 0.0487(17) Uani 1 1 d . . .
C42 C 0.4298(3) 0.7056(3) 0.9012(2) 0.0435(15) Uani 1 1 d . . .
H42 H 0.3826 0.6881 0.8956 0.052 Uiso 1 1 calc R . .
C43 C 0.4333(5) 0.7166(4) 0.9957(3) 0.078(3) Uani 1 1 d . . .
C44 C 0.6428(4) 0.7884(3) 0.9284(3) 0.0480(16) Uani 1 1 d . . .
C45 C 0.3325(4) 0.7589(2) 0.6146(2) 0.0444(15) Uani 1 1 d . . .
H45A H 0.2852 0.7696 0.5871 0.053 Uiso 1 1 calc R . .
H45B H 0.3772 0.7663 0.6020 0.053 Uiso 1 1 calc R . .
C46 C 0.3404(4) 0.7889(2) 0.6658(2) 0.0442(15) Uani 1 1 d . . .
H46A H 0.3867 0.7774 0.6936 0.053 Uiso 1 1 calc R . .
H46B H 0.3471 0.8249 0.6595 0.053 Uiso 1 1 calc R . .
C47 C 0.2022(4) 0.8056(2) 0.6601(2) 0.0408(15) Uani 1 1 d . . .
C48 C 0.0635(4) 0.7996(2) 0.6659(2) 0.0393(14) Uani 1 1 d . . .
C49 C 0.0186(4) 0.8139(2) 0.6146(2) 0.0417(15) Uani 1 1 d . . .
H49 H 0.0424 0.8192 0.5881 0.050 Uiso 1 1 calc R . .
C50 C -0.0611(4) 0.8200(2) 0.6038(2) 0.0403(14) Uani 1 1 d . . .
C51 C -0.0988(4) 0.8116(2) 0.6425(2) 0.0439(15) Uani 1 1 d . . .
H51 H -0.1529 0.8160 0.6345 0.053 Uiso 1 1 calc R . .
C52 C -0.0536(4) 0.7967(2) 0.6932(2) 0.0403(14) Uani 1 1 d . . .
C53 C 0.0269(4) 0.7908(2) 0.7047(2) 0.0419(15) Uani 1 1 d . . .
H53 H 0.0567 0.7808 0.7388 0.050 Uiso 1 1 calc R . .
C54 C -0.0892(4) 0.7878(3) 0.7373(3) 0.0517(17) Uani 1 1 d . . .
C55 C -0.1094(4) 0.8361(3) 0.5492(3) 0.0518(17) Uani 1 1 d . . .
C56 C 0.2768(3) 0.6775(2) 0.5765(2) 0.0384(14) Uani 1 1 d . . .
H56A H 0.2946 0.6426 0.5758 0.046 Uiso 1 1 calc R . .
H56B H 0.2798 0.6945 0.5443 0.046 Uiso 1 1 calc R . .
C57 C 0.1920(3) 0.6773(2) 0.5772(2) 0.0410(15) Uani 1 1 d . . .
H57A H 0.1749 0.7122 0.5794 0.049 Uiso 1 1 calc R . .
H57B H 0.1589 0.6627 0.5440 0.049 Uiso 1 1 calc R . .
C58 C 0.1809(3) 0.5970(2) 0.6239(2) 0.0370(14) Uani 1 1 d . . .
C59 C 0.1669(3) 0.5297(2) 0.6901(2) 0.0361(14) Uani 1 1 d . . .
C60 C 0.1954(4) 0.4861(2) 0.6715(3) 0.0461(16) Uani 1 1 d . . .
H60 H 0.2184 0.4886 0.6442 0.055 Uiso 1 1 calc R . .
C61 C 0.1892(4) 0.4391(2) 0.6941(3) 0.0533(18) Uani 1 1 d . C .
C62 C 0.1565(4) 0.4340(3) 0.7358(3) 0.0504(17) Uani 1 1 d . . .
H62 H 0.1540 0.4023 0.7511 0.060 Uiso 1 1 calc R . .
C63 C 0.1282(3) 0.4770(2) 0.7536(2) 0.0381(14) Uani 1 1 d . . .
C64 C 0.1333(3) 0.5245(2) 0.7313(2) 0.0376(14) Uani 1 1 d . . .
H64 H 0.1140 0.5532 0.7440 0.045 Uiso 1 1 calc R . .
C65 C 0.0902(4) 0.4731(2) 0.7972(3) 0.0473(16) Uani 1 1 d . . .
C66 C 0.2231(5) 0.3927(3) 0.6751(3) 0.079(3) Uani 1 1 d D . .
C67 C 0.2788(4) 0.9840(2) 0.9520(2) 0.0416(15) Uani 1 1 d . . .
H67A H 0.3293 0.9730 0.9493 0.050 Uiso 1 1 calc R . .
H67B H 0.2545 0.9547 0.9633 0.050 Uiso 1 1 calc R . .
C68 C 0.2929(4) 1.0245(3) 0.9949(2) 0.0480(16) Uani 1 1 d . . .
H68A H 0.2446 1.0309 1.0036 0.058 Uiso 1 1 calc R . .
H68B H 0.3087 1.0561 0.9818 0.058 Uiso 1 1 calc R . .
C69 C 0.3568(4) 1.0073(3) 1.0450(2) 0.0488(17) Uani 1 1 d . . .
H69A H 0.3442 0.9735 1.0549 0.059 Uiso 1 1 calc R . .
H69B H 0.4064 1.0052 1.0371 0.059 Uiso 1 1 calc R . .
C70 C 0.3661(4) 1.0430(3) 1.0915(3) 0.064(2) Uani 1 1 d . . .
H70A H 0.4068 1.0306 1.1220 0.096 Uiso 1 1 calc R . .
H70B H 0.3174 1.0448 1.1000 0.096 Uiso 1 1 calc R . .
H70C H 0.3798 1.0764 1.0822 0.096 Uiso 1 1 calc R . .
C71 C 0.1487(4) 1.0191(2) 0.8989(3) 0.0507(17) Uani 1 1 d . . .
H71A H 0.1171 1.0282 0.8630 0.061 Uiso 1 1 calc R . .
H71B H 0.1566 1.0498 0.9206 0.061 Uiso 1 1 calc R . .
C72 C 0.1037(4) 0.9804(3) 0.9216(3) 0.0503(17) Uani 1 1 d . . .
H72A H 0.1308 0.9755 0.9594 0.060 Uiso 1 1 calc R . .
H72B H 0.1028 0.9479 0.9038 0.060 Uiso 1 1 calc R . .
C73 C 0.0193(4) 0.9974(3) 0.9146(3) 0.060(2) Uani 1 1 d . . .
H73A H 0.0197 1.0301 0.9321 0.072 Uiso 1 1 calc R . .
H73B H -0.0085 1.0016 0.8769 0.072 Uiso 1 1 calc R . .
C74 C -0.0228(4) 0.9581(3) 0.9386(3) 0.070(2) Uani 1 1 d . . .
H74A H -0.0757 0.9693 0.9341 0.105 Uiso 1 1 calc R . .
H74B H 0.0045 0.9543 0.9760 0.105 Uiso 1 1 calc R . .
H74C H -0.0239 0.9260 0.9209 0.105 Uiso 1 1 calc R . .
C75 C 0.2678(4) 1.0423(3) 0.8745(3) 0.0536(18) Uani 1 1 d . . .
H75A H 0.2394 1.0464 0.8368 0.064 Uiso 1 1 calc R . .
H75B H 0.2627 1.0740 0.8922 0.064 Uiso 1 1 calc R . .
C76 C 0.3540(4) 1.0343(3) 0.8800(3) 0.0584(19) Uani 1 1 d . . .
H76A H 0.3611 0.9998 0.8688 0.070 Uiso 1 1 calc R . .
H76B H 0.3844 1.0376 0.9174 0.070 Uiso 1 1 calc R . .
C77 C 0.3864(5) 1.0724(3) 0.8467(3) 0.075(2) Uani 1 1 d . . .
H77A H 0.3711 1.1067 0.8531 0.091 Uiso 1 1 calc R . .
H77B H 0.4434 1.0708 0.8587 0.091 Uiso 1 1 calc R . .
C78 C 0.3579(5) 1.0618(4) 0.7887(3) 0.084(3) Uani 1 1 d . . .
H78A H 0.3784 1.0871 0.7700 0.126 Uiso 1 1 calc R . .
H78B H 0.3015 1.0629 0.7767 0.126 Uiso 1 1 calc R . .
H78C H 0.3754 1.0286 0.7819 0.126 Uiso 1 1 calc R . .
C79 C 0.2174(4) 0.9531(2) 0.8605(2) 0.0462(16) Uani 1 1 d . . .
H79A H 0.2089 0.9235 0.8802 0.055 Uiso 1 1 calc R . .
H79B H 0.2662 0.9476 0.8522 0.055 Uiso 1 1 calc R . .
C80 C 0.1501(4) 0.9560(3) 0.8078(3) 0.061(2) Uani 1 1 d . . .
H80A H 0.1003 0.9507 0.8147 0.073 Uiso 1 1 calc R . .
H80B H 0.1491 0.9897 0.7922 0.073 Uiso 1 1 calc R . .
C81 C 0.1606(4) 0.9157(3) 0.7685(3) 0.0592(19) Uani 1 1 d . . .
H81A H 0.1763 0.8836 0.7872 0.071 Uiso 1 1 calc R . .
H81B H 0.1109 0.9102 0.7409 0.071 Uiso 1 1 calc R . .
C82 C 0.2216(5) 0.9318(3) 0.7431(3) 0.084(3) Uani 1 1 d . . .
H82A H 0.2276 0.9057 0.7189 0.126 Uiso 1 1 calc R . .
H82B H 0.2709 0.9371 0.7704 0.126 Uiso 1 1 calc R . .
H82C H 0.2054 0.9630 0.7237 0.126 Uiso 1 1 calc R . .
N1 N 1.0797(2) 0.66598(17) 0.92108(17) 0.0326(11) Uani 1 1 d . . .
N2 N 1.2384(3) 0.6297(2) 0.92168(18) 0.0388(12) Uani 1 1 d . . .
H2 H 1.2299 0.6486 0.8937 0.047 Uiso 1 1 calc R . .
N3 N 1.2815(3) 0.57204(19) 0.87263(19) 0.0404(12) Uani 1 1 d . . .
H3 H 1.2687 0.5960 0.8492 0.049 Uiso 1 1 calc R . .
N4 N 1.1190(3) 0.76101(18) 0.87257(18) 0.0360(11) Uani 1 1 d . . .
H4 H 1.1256 0.7400 0.8491 0.043 Uiso 1 1 calc R . .
N5 N 1.2346(2) 0.79443(18) 0.86919(17) 0.0338(11) Uani 1 1 d . . .
H5A H 1.2300 0.7717 0.8448 0.041 Uiso 1 1 calc R . .
N6 N 1.0203(3) 0.61800(18) 0.81047(18) 0.0357(11) Uani 1 1 d . . .
H6 H 1.0639 0.6318 0.8102 0.043 Uiso 1 1 calc R . .
N7 N 0.9794(3) 0.64010(18) 0.72302(17) 0.0363(11) Uani 1 1 d . . .
H7A H 1.0285 0.6461 0.7281 0.044 Uiso 1 1 calc R . .
N8 N 0.3287(3) 0.70376(18) 0.62362(17) 0.0356(11) Uani 1 1 d . . .
N9 N 0.3922(3) 0.65227(19) 0.72870(18) 0.0401(12) Uani 1 1 d . . .
H9A H 0.3457 0.6492 0.7316 0.048 Uiso 1 1 calc R . .
N10 N 0.4206(3) 0.68930(19) 0.80989(18) 0.0384(12) Uani 1 1 d . . .
H10 H 0.3708 0.6859 0.8041 0.046 Uiso 1 1 calc R . .
N11 N 0.2716(3) 0.7823(2) 0.68345(18) 0.0411(12) Uani 1 1 d . . .
H11 H 0.2751 0.7624 0.7102 0.049 Uiso 1 1 calc R . .
N12 N 0.1450(3) 0.7894(2) 0.68104(19) 0.0436(13) Uani 1 1 d . . .
H12 H 0.1615 0.7695 0.7082 0.052 Uiso 1 1 calc R . .
N13 N 0.1826(3) 0.64806(18) 0.62226(18) 0.0372(11) Uani 1 1 d . . .
H13 H 0.1778 0.6647 0.6494 0.045 Uiso 1 1 calc R . .
N14 N 0.1710(3) 0.57916(18) 0.67089(18) 0.0379(12) Uani 1 1 d . . .
H14 H 0.1666 0.6029 0.6924 0.045 Uiso 1 1 calc R . .
N15 N 0.2279(3) 0.99984(19) 0.89709(19) 0.0446(13) Uani 1 1 d . . .
O1 O 0.1617(2) 0.67498(14) 0.81906(14) 0.0337(9) Uani 1 1 d . . .
O2 O 0.2663(2) 0.64609(15) 0.78508(15) 0.0382(9) Uani 1 1 d . . .
O3 O 0.2252(2) 0.73453(14) 0.77459(14) 0.0352(9) Uani 1 1 d . . .
O4 O 0.1390(2) 0.66893(15) 0.72343(14) 0.0360(9) Uani 1 1 d . . .
F1 F 1.3636(2) 0.52530(15) 0.70927(14) 0.0556(10) Uani 1 1 d . . .
F2 F 1.4379(3) 0.45972(17) 0.73474(17) 0.0793(13) Uani 1 1 d . . .
F3 F 1.4763(2) 0.53318(16) 0.76853(15) 0.0604(11) Uani 1 1 d . . .
F4 F 1.3966(4) 0.3648(4) 0.9015(6) 0.078(4) Uani 0.573(8) 1 d PDU C 1
F5 F 1.2884(10) 0.3549(4) 0.8405(4) 0.110(5) Uani 0.573(8) 1 d PDU C 1
F6 F 1.2915(8) 0.3857(4) 0.9145(6) 0.095(4) Uani 0.573(8) 1 d PDU C 1
F5A F 1.3641(12) 0.3503(4) 0.8515(8) 0.103(5) Uani 0.427(8) 1 d PDU C 2
F4A F 1.3695(13) 0.3803(6) 0.9258(5) 0.117(7) Uani 0.427(8) 1 d PDU C 2
F6A F 1.2611(6) 0.3716(6) 0.8666(9) 0.099(6) Uani 0.427(8) 1 d PDU C 2
F7 F 1.4104(2) 0.89056(15) 1.02933(13) 0.0532(10) Uani 1 1 d . . .
F8 F 1.5145(3) 0.8585(3) 1.02134(19) 0.140(3) Uani 1 1 d . . .
F9 F 1.4840(3) 0.9347(2) 0.99650(18) 0.0969(18) Uani 1 1 d . . .
F10 F 1.4102(4) 0.8482(3) 0.7648(2) 0.176(3) Uani 1 1 d U . .
F11 F 1.5175(2) 0.86711(18) 0.82132(17) 0.0716(12) Uani 1 1 d U . .
F12 F 1.4295(3) 0.9212(3) 0.7931(2) 0.128(2) Uani 1 1 d U . .
F13 F 0.7093(2) 0.74887(18) 0.5821(2) 0.0831(14) Uani 1 1 d . . .
F14 F 0.7046(2) 0.7084(2) 0.65212(18) 0.0888(16) Uani 1 1 d . . .
F15 F 0.6708(2) 0.67209(19) 0.57596(19) 0.0815(14) Uani 1 1 d . . .
F16 F 0.9910(4) 0.7123(2) 0.5355(3) 0.135(2) Uani 1 1 d U . .
F17 F 0.9986(3) 0.6358(2) 0.53627(18) 0.0912(15) Uani 1 1 d U . .
F18 F 0.8967(3) 0.6719(4) 0.48836(19) 0.158(3) Uani 1 1 d U . .
F19 F 0.3606(3) 0.73433(17) 0.9848(2) 0.0848(15) Uani 1 1 d U . .
F20 F 0.4241(3) 0.6677(3) 1.0046(2) 0.109(2) Uani 1 1 d U . .
F21 F 0.4742(4) 0.7359(4) 1.0406(2) 0.207(4) Uani 1 1 d U . .
F22 F 0.6568(2) 0.80327(16) 0.88384(15) 0.0632(11) Uani 1 1 d . . .
F23 F 0.6461(2) 0.82916(16) 0.95915(18) 0.0761(13) Uani 1 1 d . . .
F24 F 0.7048(2) 0.75916(16) 0.95487(15) 0.0624(11) Uani 1 1 d . . .
F25 F -0.0698(3) 0.8434(2) 0.51503(16) 0.0967(17) Uani 1 1 d U . .
F26 F -0.1680(3) 0.8056(2) 0.52740(19) 0.120(2) Uani 1 1 d U . .
F27 F -0.1443(3) 0.88116(19) 0.54944(17) 0.0846(14) Uani 1 1 d U . .
F28 F -0.1673(2) 0.7911(2) 0.72068(16) 0.0821(15) Uani 1 1 d . . .
F29 F -0.0635(3) 0.82241(15) 0.77668(15) 0.0673(12) Uani 1 1 d . . .
F30 F -0.0701(2) 0.74231(14) 0.76067(14) 0.0520(9) Uani 1 1 d . . .
F31 F 0.3056(4) 0.3999(3) 0.6847(3) 0.059(2) Uani 0.573(8) 1 d PDU C 1
F32 F 0.1965(7) 0.3853(6) 0.6247(4) 0.100(6) Uani 0.573(8) 1 d PDU C 1
F33 F 0.2251(8) 0.3514(4) 0.7050(6) 0.099(5) Uani 0.573(8) 1 d PDU C 1
F31A F 0.2629(13) 0.3670(9) 0.7027(10) 0.154(10) Uani 0.427(8) 1 d PU C 2
F32A F 0.2274(13) 0.3990(8) 0.6247(6) 0.104(7) Uani 0.427(8) 1 d PDU C 2
F33A F 0.1537(7) 0.3603(4) 0.6518(6) 0.090(4) Uani 0.427(8) 1 d PDU C 2
F34 F 0.0903(4) 0.42701(17) 0.8155(2) 0.114(2) Uani 1 1 d . . .
F35 F 0.0160(2) 0.48967(19) 0.78092(16) 0.0750(13) Uani 1 1 d . . .
F36 F 0.1245(2) 0.50289(18) 0.83882(16) 0.0694(12) Uani 1 1 d . . .
P1 P 0.19829(8) 0.68109(5) 0.77541(5) 0.0263(3) Uani 1 1 d . . .
S1 S 1.29063(12) 0.54384(8) 0.97333(7) 0.0615(5) Uani 1 1 d . . .
S2 S 1.16455(9) 0.84280(6) 0.93368(6) 0.0390(4) Uani 1 1 d . . .
S3 S 0.87315(9) 0.59115(6) 0.75967(6) 0.0427(4) Uani 1 1 d . . .
S4 S 0.54327(9) 0.67458(7) 0.77096(7) 0.0494(4) Uani 1 1 d . . .
S5 S 0.19072(10) 0.84992(7) 0.61243(6) 0.0502(4) Uani 1 1 d . . .
S6 S 0.18766(10) 0.56041(7) 0.57325(6) 0.0494(4) Uani 1 1 d . . .

loop_
_atom_site_aniso_label
_atom_site_aniso_U_11
_atom_site_aniso_U_22
_atom_site_aniso_U_33
_atom_site_aniso_U_23
_atom_site_aniso_U_13
_atom_site_aniso_U_12
C83 0.031(3) 0.042(4) 0.030(3) -0.007(3) 0.002(2) -0.006(3)
C84 0.041(3) 0.048(4) 0.035(3) -0.002(3) 0.013(3) -0.007(3)
C85 0.045(4) 0.054(4) 0.049(4) -0.010(3) 0.004(3) 0.003(3)
C86 0.054(4) 0.051(4) 0.074(5) -0.002(4) 0.028(4) -0.001(4)
C87 0.038(3) 0.042(4) 0.031(3) -0.003(3) 0.006(3) -0.001(3)
C88 0.034(3) 0.045(4) 0.041(3) -0.011(3) 0.010(3) -0.009(3)
C89 0.043(4) 0.046(4) 0.068(5) -0.007(3) 0.015(3) -0.005(3)
C90 0.046(4) 0.050(5) 0.105(6) -0.015(4) 0.027(4) -0.011(4)
C91 0.040(3) 0.048(4) 0.035(3) -0.009(3) 0.018(3) -0.010(3)
C92 0.041(4) 0.050(4) 0.058(4) -0.014(3) 0.019(3) -0.006(3)
C93 0.056(4) 0.053(4) 0.065(5) -0.013(4) 0.030(4) -0.007(4)
C94 0.062(5) 0.043(4) 0.114(7) -0.015(4) 0.056(5) -0.006(4)
C95 0.054(4) 0.046(4) 0.041(4) -0.007(3) 0.028(3) -0.006(3)
C96 0.059(5) 0.082(6) 0.066(5) -0.028(4) 0.035(4) -0.035(4)
C98 0.061(5) 0.094(6) 0.091(6) -0.031(5) 0.048(5) -0.024(5)
N16 0.035(3) 0.043(3) 0.031(3) -0.006(2) 0.010(2) -0.005(2)
C97B 0.107(13) 0.095(13) 0.106(13) -0.049(11) 0.073(11) -0.064(11)
C97A 0.031(7) 0.024(8) 0.050(9) 0.004(6) 0.015(7) -0.010(6)
C1 0.041(3) 0.051(4) 0.026(3) 0.002(3) 0.008(3) 0.006(3)
C2 0.034(3) 0.070(5) 0.025(3) -0.004(3) 0.004(3) 0.004(3)
C3 0.030(3) 0.052(4) 0.031(3) 0.011(3) 0.005(3) 0.004(3)
C4 0.027(3) 0.045(4) 0.036(3) 0.010(3) 0.003(3) 0.002(3)
C5 0.028(3) 0.054(4) 0.045(4) 0.009(3) 0.004(3) -0.003(3)
C6 0.032(3) 0.042(4) 0.060(4) 0.010(3) 0.001(3) -0.001(3)
C7 0.038(4) 0.046(4) 0.058(4) 0.000(3) 0.009(3) 0.011(3)
C8 0.041(4) 0.046(4) 0.041(4) 0.004(3) 0.009(3) 0.008(3)
C9 0.033(3) 0.041(4) 0.037(3) 0.009(3) 0.006(3) 0.006(3)
C10 0.057(5) 0.052(5) 0.069(5) 0.004(4) 0.019(4) 0.000(4)
C11 0.052(4) 0.047(4) 0.056(4) -0.002(3) 0.017(4) 0.012(4)
C12 0.033(3) 0.050(4) 0.037(3) -0.006(3) 0.014(3) -0.005(3)
C13 0.029(3) 0.039(4) 0.045(4) -0.005(3) 0.014(3) -0.003(3)
C14 0.035(3) 0.036(3) 0.025(3) 0.007(2) 0.006(2) 0.002(3)
C15 0.026(3) 0.035(3) 0.029(3) 0.002(2) 0.007(2) 0.003(3)
C16 0.035(3) 0.048(4) 0.030(3) 0.008(3) 0.010(3) 0.002(3)
C17 0.029(3) 0.051(4) 0.036(3) -0.003(3) 0.006(3) -0.003(3)
C18 0.036(3) 0.056(4) 0.038(4) 0.002(3) 0.012(3) -0.011(3)
C19 0.039(3) 0.056(4) 0.032(3) 0.005(3) 0.015(3) -0.009(3)
C20 0.033(3) 0.038(3) 0.032(3) -0.004(3) 0.007(2) -0.004(3)
C21 0.039(4) 0.079(6) 0.046(4) -0.013(4) 0.011(3) -0.004(4)
C22 0.053(5) 0.095(6) 0.045(4) -0.002(4) 0.014(4) -0.030(4)
C23 0.036(3) 0.048(4) 0.035(3) 0.004(3) 0.014(3) 0.000(3)
C24 0.036(3) 0.037(4) 0.039(3) 0.002(3) 0.009(3) -0.007(3)
C25 0.029(3) 0.038(3) 0.034(3) -0.009(3) 0.004(3) 0.001(3)
C26 0.033(3) 0.031(3) 0.033(3) -0.002(3) 0.005(3) 0.002(3)
C27 0.033(3) 0.049(4) 0.040(4) 0.003(3) 0.009(3) -0.001(3)
C28 0.032(3) 0.047(4) 0.042(4) 0.002(3) 0.003(3) 0.002(3)
C29 0.043(4) 0.053(4) 0.039(4) 0.007(3) -0.003(3) 0.002(3)
C30 0.045(4) 0.043(4) 0.036(3) -0.001(3) 0.007(3) -0.001(3)
C31 0.035(3) 0.044(4) 0.036(3) 0.002(3) 0.005(3) 0.004(3)
C32 0.065(5) 0.070(5) 0.040(4) 0.003(4) 0.017(4) 0.002(4)
C33 0.037(4) 0.080(6) 0.055(5) 0.016(4) 0.003(3) 0.006(4)
C34 0.041(3) 0.058(4) 0.030(3) -0.002(3) 0.012(3) -0.005(3)
C35 0.041(4) 0.056(4) 0.036(3) -0.006(3) 0.006(3) 0.007(3)
C36 0.039(3) 0.039(4) 0.029(3) -0.001(3) 0.010(3) 0.001(3)
C37 0.029(3) 0.043(4) 0.030(3) -0.003(3) 0.006(2) 0.006(3)
C38 0.035(3) 0.045(4) 0.034(3) 0.002(3) 0.014(3) 0.003(3)
C39 0.031(3) 0.039(4) 0.041(3) -0.001(3) 0.010(3) 0.002(3)
C40 0.040(4) 0.069(5) 0.031(3) -0.007(3) 0.010(3) -0.003(3)
C41 0.039(4) 0.076(5) 0.036(4) -0.007(3) 0.016(3) -0.004(3)
C42 0.034(3) 0.063(4) 0.036(3) -0.005(3) 0.015(3) -0.009(3)
C43 0.059(5) 0.136(9) 0.046(5) -0.025(5) 0.026(4) -0.038(6)
C44 0.045(4) 0.058(5) 0.043(4) -0.005(3) 0.017(3) -0.007(3)
C45 0.046(4) 0.055(4) 0.037(3) 0.000(3) 0.020(3) -0.006(3)
C46 0.043(4) 0.047(4) 0.046(4) -0.003(3) 0.020(3) -0.005(3)
C47 0.047(4) 0.046(4) 0.028(3) -0.002(3) 0.010(3) -0.006(3)
C48 0.048(4) 0.037(4) 0.034(3) 0.003(3) 0.014(3) 0.004(3)
C49 0.046(4) 0.045(4) 0.034(3) 0.003(3) 0.011(3) 0.000(3)
C50 0.046(4) 0.040(4) 0.031(3) 0.006(3) 0.006(3) 0.001(3)
C51 0.041(4) 0.045(4) 0.043(4) 0.004(3) 0.008(3) 0.008(3)
C52 0.046(4) 0.039(4) 0.038(3) 0.003(3) 0.016(3) 0.009(3)
C53 0.046(4) 0.042(4) 0.037(3) 0.005(3) 0.011(3) 0.011(3)
C54 0.049(4) 0.062(5) 0.044(4) 0.006(4) 0.014(3) 0.020(4)
C55 0.046(4) 0.055(5) 0.049(4) 0.008(3) 0.007(3) -0.001(4)
C56 0.042(3) 0.048(4) 0.027(3) -0.003(3) 0.013(3) 0.003(3)
C57 0.041(3) 0.050(4) 0.031(3) 0.000(3) 0.010(3) -0.001(3)
C58 0.029(3) 0.045(4) 0.035(3) -0.007(3) 0.007(3) -0.001(3)
C59 0.034(3) 0.037(4) 0.033(3) -0.005(3) 0.004(3) 0.003(3)
C60 0.044(4) 0.044(4) 0.054(4) -0.005(3) 0.022(3) -0.002(3)
C61 0.056(4) 0.034(4) 0.077(5) -0.009(3) 0.033(4) -0.003(3)
C62 0.052(4) 0.038(4) 0.065(5) 0.001(3) 0.024(4) -0.003(3)
C63 0.032(3) 0.035(4) 0.048(4) -0.003(3) 0.012(3) -0.002(3)
C64 0.033(3) 0.039(4) 0.038(3) -0.002(3) 0.007(3) 0.004(3)
C65 0.053(4) 0.040(4) 0.054(4) 0.003(3) 0.024(3) 0.004(3)
C66 0.113(8) 0.046(5) 0.101(8) -0.008(5) 0.067(7) -0.001(6)
C67 0.043(4) 0.046(4) 0.033(3) 0.006(3) 0.008(3) -0.003(3)
C68 0.054(4) 0.055(4) 0.038(4) -0.005(3) 0.019(3) -0.007(3)
C69 0.050(4) 0.058(4) 0.040(4) -0.002(3) 0.017(3) -0.009(3)
C70 0.073(5) 0.073(5) 0.048(4) -0.014(4) 0.022(4) -0.023(4)
C71 0.060(4) 0.043(4) 0.040(4) 0.003(3) 0.003(3) 0.011(3)
C72 0.050(4) 0.054(4) 0.045(4) 0.003(3) 0.011(3) 0.007(3)
C73 0.063(5) 0.070(5) 0.049(4) 0.010(4) 0.019(4) 0.027(4)
C74 0.054(5) 0.082(6) 0.073(5) 0.012(4) 0.020(4) 0.018(4)
C75 0.081(5) 0.042(4) 0.035(4) 0.003(3) 0.014(3) -0.007(4)
C76 0.067(5) 0.065(5) 0.047(4) 0.006(4) 0.021(4) -0.007(4)
C77 0.104(7) 0.068(5) 0.061(5) 0.009(4) 0.035(5) -0.016(5)
C78 0.080(6) 0.108(7) 0.067(6) 0.020(5) 0.026(5) -0.003(5)
C79 0.057(4) 0.043(4) 0.035(3) 0.004(3) 0.008(3) 0.007(3)
C80 0.073(5) 0.058(5) 0.043(4) 0.004(3) 0.006(4) 0.010(4)
C81 0.067(5) 0.059(5) 0.044(4) -0.010(4) 0.007(4) 0.004(4)
C82 0.112(7) 0.083(6) 0.057(5) -0.009(5) 0.024(5) 0.006(6)
N1 0.028(2) 0.036(3) 0.033(3) -0.002(2) 0.008(2) -0.005(2)
N2 0.037(3) 0.051(3) 0.028(3) 0.007(2) 0.008(2) 0.003(2)
N3 0.039(3) 0.049(3) 0.035(3) 0.014(2) 0.013(2) 0.011(2)
N4 0.033(3) 0.041(3) 0.037(3) -0.007(2) 0.015(2) -0.009(2)
N5 0.031(3) 0.042(3) 0.031(3) -0.006(2) 0.013(2) -0.008(2)
N6 0.032(3) 0.037(3) 0.038(3) 0.002(2) 0.009(2) -0.004(2)
N7 0.026(2) 0.049(3) 0.032(3) 0.004(2) 0.006(2) 0.000(2)
N8 0.035(3) 0.043(3) 0.027(2) -0.002(2) 0.008(2) -0.001(2)
N9 0.038(3) 0.050(3) 0.032(3) -0.001(2) 0.009(2) 0.000(2)
N10 0.025(2) 0.055(3) 0.034(3) -0.002(2) 0.007(2) 0.000(2)
N11 0.042(3) 0.054(3) 0.027(3) 0.004(2) 0.010(2) 0.006(3)
N12 0.040(3) 0.052(3) 0.040(3) 0.014(2) 0.014(2) 0.011(3)
N13 0.042(3) 0.039(3) 0.031(3) -0.005(2) 0.011(2) -0.001(2)
N14 0.046(3) 0.037(3) 0.033(3) -0.007(2) 0.015(2) 0.003(2)
N15 0.055(3) 0.042(3) 0.035(3) 0.003(2) 0.012(2) -0.004(3)
O1 0.031(2) 0.042(2) 0.029(2) -0.0008(17) 0.0106(16) -0.0035(18)
O2 0.033(2) 0.043(2) 0.040(2) 0.0076(19) 0.0114(18) 0.0044(19)
O3 0.040(2) 0.038(2) 0.027(2) 0.0008(17) 0.0095(17) -0.0031(18)
O4 0.030(2) 0.045(2) 0.032(2) -0.0052(18) 0.0078(17) -0.0007(18)
F1 0.051(2) 0.069(3) 0.044(2) 0.0094(19) 0.0105(18) 0.011(2)
F2 0.111(4) 0.069(3) 0.069(3) 0.003(2) 0.045(3) 0.032(3)
F3 0.039(2) 0.087(3) 0.058(2) 0.008(2) 0.0202(18) 0.005(2)
F4 0.043(4) 0.068(7) 0.120(10) 0.054(7) 0.021(5) 0.008(4)
F5 0.136(12) 0.061(7) 0.101(8) 0.006(6) -0.012(7) -0.040(8)
F6 0.104(8) 0.060(6) 0.147(10) 0.038(6) 0.077(8) 0.013(6)
F5A 0.130(12) 0.052(7) 0.152(13) 0.024(8) 0.079(11) 0.016(8)
F4A 0.168(16) 0.073(10) 0.068(9) 0.032(7) -0.027(10) -0.030(11)
F6A 0.049(7) 0.071(10) 0.169(16) 0.032(10) 0.020(9) -0.014(6)
F7 0.055(2) 0.069(3) 0.0342(19) -0.0088(18) 0.0117(17) -0.012(2)
F8 0.085(3) 0.229(7) 0.065(3) -0.068(4) -0.038(3) 0.095(4)
F9 0.097(4) 0.137(5) 0.066(3) -0.044(3) 0.039(3) -0.077(4)
F10 0.176(5) 0.311(8) 0.076(3) -0.097(4) 0.092(4) -0.168(6)
F11 0.060(3) 0.098(3) 0.070(3) 0.007(2) 0.040(2) 0.000(2)
F12 0.106(4) 0.171(6) 0.129(5) 0.088(4) 0.069(4) 0.026(4)
F13 0.047(2) 0.083(3) 0.115(4) 0.039(3) 0.017(2) 0.025(2)
F14 0.047(2) 0.151(5) 0.067(3) 0.013(3) 0.015(2) 0.038(3)
F15 0.034(2) 0.104(4) 0.093(3) 0.007(3) -0.001(2) -0.009(2)
F16 0.218(7) 0.103(4) 0.140(5) -0.012(4) 0.135(5) -0.028(5)
F17 0.115(4) 0.105(4) 0.070(3) 0.014(3) 0.053(3) 0.035(3)
F18 0.077(3) 0.354(10) 0.040(3) 0.008(4) 0.011(3) 0.034(5)
F19 0.095(3) 0.080(3) 0.113(4) 0.007(3) 0.081(3) 0.007(3)
F20 0.110(4) 0.150(5) 0.093(4) 0.068(4) 0.067(3) 0.048(4)
F21 0.165(6) 0.414(11) 0.073(4) -0.107(5) 0.083(4) -0.192(7)
F22 0.052(2) 0.087(3) 0.053(2) 0.006(2) 0.0186(19) -0.022(2)
F23 0.075(3) 0.066(3) 0.095(3) -0.034(3) 0.039(3) -0.028(2)
F24 0.035(2) 0.080(3) 0.065(3) 0.002(2) 0.0044(18) -0.005(2)
F25 0.066(3) 0.178(5) 0.042(2) 0.036(3) 0.011(2) 0.029(3)
F26 0.133(4) 0.108(4) 0.068(3) 0.032(3) -0.047(3) -0.063(4)
F27 0.087(3) 0.087(3) 0.066(3) 0.027(3) 0.002(2) 0.028(3)
F28 0.050(2) 0.144(4) 0.059(3) 0.026(3) 0.026(2) 0.035(3)
F29 0.097(3) 0.061(3) 0.053(2) -0.006(2) 0.036(2) 0.021(2)
F30 0.060(2) 0.054(2) 0.047(2) 0.0050(18) 0.0227(18) 0.0082(19)
F31 0.054(5) 0.045(4) 0.093(6) -0.001(4) 0.043(4) 0.012(3)
F32 0.066(7) 0.097(12) 0.117(10) -0.061(8) 0.000(6) 0.016(7)
F33 0.142(11) 0.037(5) 0.165(11) 0.020(6) 0.118(10) 0.015(6)
F31A 0.126(15) 0.111(16) 0.181(16) -0.052(12) -0.018(12) 0.079(12)
F32A 0.147(16) 0.063(9) 0.144(14) -0.030(8) 0.107(12) -0.012(10)
F33A 0.126(10) 0.039(6) 0.124(10) -0.023(6) 0.067(9) 0.006(7)
F34 0.218(6) 0.046(3) 0.132(5) 0.027(3) 0.131(5) 0.026(3)
F35 0.040(2) 0.128(4) 0.061(3) 0.005(3) 0.0211(19) -0.006(2)
F36 0.052(2) 0.107(4) 0.054(2) -0.019(2) 0.022(2) -0.005(2)
P1 0.0234(7) 0.0317(8) 0.0227(7) 0.0008(6) 0.0056(6) 0.0011(6)
S1 0.0700(12) 0.0746(13) 0.0424(10) 0.0254(9) 0.0205(9) 0.0197(10)
S2 0.0383(8) 0.0415(9) 0.0381(8) -0.0053(7) 0.0130(7) -0.0040(7)
S3 0.0326(8) 0.0531(10) 0.0404(9) 0.0003(7) 0.0079(7) -0.0060(7)
S4 0.0382(9) 0.0668(12) 0.0438(9) -0.0054(8) 0.0136(7) 0.0056(8)
S5 0.0553(10) 0.0590(11) 0.0354(9) 0.0118(8) 0.0124(8) -0.0008(9)
S6 0.0569(10) 0.0540(11) 0.0392(9) -0.0106(8) 0.0174(8) 0.0012(9)

loop_
_atom_type_symbol
_atom_type_description
_atom_type_scat_dispersion_real
_atom_type_scat_dispersion_imag
_atom_type_scat_source
C C 0.0033 0.0016 'International Tables Vol C Tables 4.2.6.8 and 6.1.1.4'
H H 0.0000 0.0000 'International Tables Vol C Tables 4.2.6.8 and 6.1.1.4'
N N 0.0061 0.0033 'International Tables Vol C Tables 4.2.6.8 and 6.1.1.4'
O O 0.0106 0.0060 'International Tables Vol C Tables 4.2.6.8 and 6.1.1.4'
F F 0.0171 0.0103 'International Tables Vol C Tables 4.2.6.8 and 6.1.1.4'
P P 0.1023 0.0942 'International Tables Vol C Tables 4.2.6.8 and 6.1.1.4'
S S 0.1246 0.1234 'International Tables Vol C Tables 4.2.6.8 and 6.1.1.4'

loop_
_geom_angle_atom_site_label_1
_geom_angle_atom_site_label_2
_geom_angle_atom_site_label_3
_geom_angle
N16 C83 C84 115.9(4)
C83 C84 C85 112.3(5)
C84 C85 C86 111.0(5)
C88 C87 N16 116.2(4)
C87 C88 C89 109.5(5)
C88 C89 C90 112.3(6)
N16 C91 C92 117.0(5)
C91 C92 C93 110.2(5)
C94 C93 C92 112.1(6)
N16 C95 C96 116.5(5)
C97A C96 C97B 52.2(9)
C97A C96 C95 121.8(8)
C97B C96 C95 115.5(8)
C97B C98 C97A 46.8(8)
C83 N16 C95 111.5(4)
C83 N16 C91 107.3(4)
C95 N16 C91 111.4(4)
C83 N16 C87 110.2(4)
C95 N16 C87 106.1(4)
C91 N16 C87 110.4(4)
C96 C97B C98 117.5(12)
C96 C97A C98 114.2(10)
N1 C1 C2 110.1(5)
N2 C2 C1 111.7(5)
N2 C3 N3 113.6(5)
N2 C3 S1 121.8(5)
N3 C3 S1 124.5(5)
N3 C4 C9 117.4(5)
N3 C4 C5 124.5(5)
C9 C4 C5 118.1(6)
C6 C5 C4 120.1(6)
C5 C6 C7 121.1(6)
C5 C6 C10 119.4(6)
C7 C6 C10 119.5(6)
C8 C7 C6 119.0(6)
C7 C8 C9 120.8(6)
C7 C8 C11 121.9(6)
C9 C8 C11 117.3(6)
C8 C9 C4 121.0(6)
F6A C10 F4A 112.3(11)
F6A C10 F4 133.1(10)
F4A C10 F4 46.0(9)
F6A C10 F5 48.5(8)
F4A C10 F5 133.5(10)
F4 C10 F5 110.5(8)
F6A C10 F5A 104.2(10)
F4A C10 F5A 103.6(10)
F4 C10 F5A 59.7(8)
F5 C10 F5A 58.0(8)
F6A C10 F6 57.1(8)
F4A C10 F6 60.6(10)
F4 C10 F6 102.9(7)
F5 C10 F6 102.2(8)
F5A C10 F6 137.3(9)
F6A C10 C6 111.9(9)
F4A C10 C6 113.6(9)
F4 C10 C6 115.0(7)
F5 C10 C6 112.8(7)
F5A C10 C6 110.4(8)
F6 C10 C6 112.2(7)
F2 C11 F1 107.0(5)
F2 C11 F3 105.9(5)
F1 C11 F3 105.5(5)
F2 C11 C8 113.0(6)
F1 C11 C8 112.6(5)
F3 C11 C8 112.4(6)
N1 C12 C13 111.6(5)
N4 C13 C12 111.3(5)
N4 C14 N5 113.4(5)
N4 C14 S2 122.8(4)
N5 C14 S2 123.7(4)
C20 C15 C16 119.6(5)
C20 C15 N5 116.7(5)
C16 C15 N5 123.6(5)
C17 C16 C15 119.8(5)
C18 C17 C16 121.5(5)
C18 C17 C21 118.0(5)
C16 C17 C21 120.4(5)
C17 C18 C19 118.8(6)
C18 C19 C20 120.8(5)
C18 C19 C22 119.2(6)
C20 C19 C22 120.1(5)
C15 C20 C19 119.5(5)
F8 C21 F7 107.3(6)
F8 C21 F9 106.4(6)
F7 C21 F9 103.7(6)
F8 C21 C17 114.2(6)
F7 C21 C17 113.4(5)
F9 C21 C17 111.1(6)
F10 C22 F11 110.5(8)
F10 C22 F12 103.3(8)
F11 C22 F12 101.3(6)
F10 C22 C19 116.1(6)
F11 C22 C19 114.1(6)
F12 C22 C19 109.8(7)
N1 C23 C24 110.6(5)
N6 C24 C23 111.3(5)
N6 C25 N7 113.6(5)
N6 C25 S3 122.7(5)
N7 C25 S3 123.6(4)
C31 C26 N7 118.2(5)
C31 C26 C27 118.5(5)
N7 C26 C27 123.1(5)
C28 C27 C26 119.7(6)
C29 C28 C27 121.9(6)
C29 C28 C33 118.5(6)
C27 C28 C33 119.6(6)
C28 C29 C30 118.8(6)
C29 C30 C31 120.0(6)
C29 C30 C32 120.8(6)
C31 C30 C32 119.2(6)
C26 C31 C30 121.2(6)
F18 C32 F17 109.4(7)
F18 C32 F16 104.2(7)
F17 C32 F16 98.7(6)
F18 C32 C30 115.1(7)
F17 C32 C30 115.3(6)
F16 C32 C30 112.4(6)
F13 C33 F15 105.3(6)
F13 C33 F14 107.1(7)
F15 C33 F14 105.7(6)
F13 C33 C28 112.2(6)
F15 C33 C28 112.2(6)
F14 C33 C28 113.7(6)
N8 C34 C35 110.4(5)
N9 C35 C34 111.4(5)
N9 C36 N10 112.5(5)
N9 C36 S4 122.3(4)
N10 C36 S4 125.1(4)
C38 C37 C42 118.8(5)
C38 C37 N10 124.1(5)
C42 C37 N10 117.1(5)
C39 C38 C37 119.4(5)
C38 C39 C40 122.0(6)
C38 C39 C44 119.7(5)
C40 C39 C44 118.3(5)
C41 C40 C39 118.5(6)
C40 C41 C42 120.8(6)
C40 C41 C43 120.3(6)
C42 C41 C43 118.8(6)
C41 C42 C37 120.4(6)
F21 C43 F20 106.5(9)
F21 C43 F19 107.8(8)
F20 C43 F19 102.2(6)
F21 C43 C41 113.6(6)
F20 C43 C41 113.3(8)
F19 C43 C41 112.6(8)
F22 C44 F23 108.3(6)
F22 C44 F24 106.0(5)
F23 C44 F24 105.3(5)
F22 C44 C39 113.1(5)
F23 C44 C39 112.8(5)
F24 C44 C39 110.9(5)
N8 C45 C46 111.2(5)
N11 C46 C45 111.1(5)
N11 C47 N12 111.8(5)
N11 C47 S5 122.8(5)
N12 C47 S5 125.4(5)
C53 C48 C49 119.5(6)
C53 C48 N12 115.9(5)
C49 C48 N12 124.3(5)
C50 C49 C48 119.2(6)
C49 C50 C51 121.9(5)
C49 C50 C55 119.5(6)
C51 C50 C55 118.6(6)
C52 C51 C50 118.3(6)
C53 C52 C51 120.3(6)
C53 C52 C54 118.0(5)
C51 C52 C54 121.6(6)
C52 C53 C48 120.7(6)
F28 C54 F30 107.8(6)
F28 C54 F29 106.6(5)
F30 C54 F29 105.5(5)
F28 C54 C52 112.7(5)
F30 C54 C52 112.7(5)
F29 C54 C52 111.2(6)
F26 C55 F25 108.4(6)
F26 C55 F27 103.4(6)
F25 C55 F27 102.8(6)
F26 C55 C50 113.7(6)
F25 C55 C50 115.1(6)
F27 C55 C50 112.3(6)
N8 C56 C57 111.6(5)
N13 C57 C56 111.8(5)
N13 C58 N14 112.2(5)
N13 C58 S6 122.6(5)
N14 C58 S6 125.2(5)
C64 C59 C60 118.6(6)
C64 C59 N14 116.9(5)
C60 C59 N14 124.5(5)
C61 C60 C59 119.4(6)
C60 C61 C62 121.9(6)
C60 C61 C66 118.8(6)
C62 C61 C66 119.2(6)
C63 C62 C61 118.3(6)
C62 C63 C64 120.8(6)
C62 C63 C65 120.2(6)
C64 C63 C65 118.9(5)
C63 C64 C59 120.9(6)
F34 C65 F36 107.1(6)
F34 C65 F35 108.1(6)
F36 C65 F35 103.7(5)
F34 C65 C63 113.2(5)
F36 C65 C63 112.7(5)
F35 C65 C63 111.6(5)
F31A C66 F32 124.3(17)
F32 C66 F33 115.1(10)
F31A C66 F32A 120.7(19)
F33 C66 F32A 132.5(13)
F31A C66 F31 62.2(17)
F32 C66 F31 104.0(8)
F33 C66 F31 99.4(8)
F32A C66 F31 78.2(10)
F31A C66 F33A 102.7(16)
F32 C66 F33A 58.7(8)
F33 C66 F33A 69.3(8)
F32A C66 F33A 87.4(11)
F31 C66 F33A 147.4(8)
F31A C66 C61 121.8(15)
F32 C66 C61 113.7(10)
F33 C66 C61 113.6(8)
F32A C66 C61 111.7(11)
F31 C66 C61 109.3(7)
F33A C66 C61 103.3(7)
N15 C67 C68 115.7(5)
C67 C68 C69 110.2(5)
C70 C69 C68 112.6(6)
N15 C71 C72 113.4(5)
C71 C72 C73 112.1(6)
C74 C73 C72 110.2(6)
C76 C75 N15 116.1(5)
C75 C76 C77 113.5(6)
C78 C77 C76 112.9(7)
N15 C79 C80 116.0(5)
C81 C80 C79 110.6(6)
C82 C81 C80 111.0(6)
C1 N1 C23 111.0(5)
C1 N1 C12 112.0(4)
C23 N1 C12 111.6(4)
C3 N2 C2 124.2(5)
C3 N3 C4 130.6(5)
C14 N4 C13 124.2(5)
C14 N5 C15 128.9(5)
C25 N6 C24 124.1(5)
C25 N7 C26 128.2(5)
C34 N8 C45 112.6(5)
C34 N8 C56 112.5(5)
C45 N8 C56 111.8(5)
C36 N9 C35 123.2(5)
C36 N10 C37 129.1(5)
C47 N11 C46 123.3(5)
C47 N12 C48 131.3(5)
C58 N13 C57 124.0(5)
C58 N14 C59 132.1(5)
C67 N15 C71 111.0(5)
C67 N15 C79 107.5(5)
C71 N15 C79 110.5(5)
C67 N15 C75 110.7(5)
C71 N15 C75 108.5(5)
C79 N15 C75 108.6(5)
O2 P1 O3 109.6(2)
O2 P1 O4 110.1(2)
O3 P1 O4 109.4(2)
O2 P1 O1 109.2(2)
O3 P1 O1 109.4(2)
O4 P1 O1 109.1(2)

loop_
_geom_bond_atom_site_label_1
_geom_bond_atom_site_label_2
_geom_bond_distance
C83 N16 1.504(7)
C83 C84 1.510(8)
C84 C85 1.516(8)
C85 C86 1.524(9)
C87 C88 1.513(8)
C87 N16 1.533(7)
C88 C89 1.513(8)
C89 C90 1.519(9)
C91 N16 1.519(7)
C91 C92 1.520(9)
C92 C93 1.522(8)
C93 C94 1.519(10)
C95 N16 1.517(7)
C95 C96 1.518(8)
C96 C97A 1.392(15)
C96 C97B 1.463(14)
C98 C97B 1.516(17)
C98 C97A 1.638(16)
C1 N1 1.462(7)
C1 C2 1.523(8)
C2 N2 1.458(7)
C3 N2 1.340(7)
C3 N3 1.367(7)
C3 S1 1.681(6)
C4 N3 1.393(7)
C4 C9 1.396(8)
C4 C5 1.404(8)
C5 C6 1.377(9)
C6 C7 1.388(9)
C6 C10 1.498(9)
C7 C8 1.375(9)
C8 C9 1.376(8)
C8 C11 1.494(9)
C10 F6A 1.251(11)
C10 F4A 1.269(11)
C10 F4 1.275(9)
C10 F5 1.301(10)
C10 F5A 1.372(11)
C10 F6 1.381(9)
C11 F2 1.331(7)
C11 F1 1.343(7)
C11 F3 1.354(8)
C12 N1 1.474(7)
C12 C13 1.509(8)
C13 N4 1.457(7)
C14 N4 1.331(7)
C14 N5 1.381(7)
C14 S2 1.683(6)
C15 C20 1.387(7)
C15 C16 1.389(8)
C15 N5 1.405(7)
C16 C17 1.386(8)
C17 C18 1.372(8)
C17 C21 1.494(8)
C18 C19 1.386(8)
C19 C20 1.402(8)
C19 C22 1.480(9)
C21 F8 1.283(8)
C21 F7 1.332(7)
C21 F9 1.363(9)
C22 F10 1.233(8)
C22 F11 1.315(8)
C22 F12 1.371(10)
C23 N1 1.463(7)
C23 C24 1.535(8)
C24 N6 1.460(7)
C25 N6 1.333(7)
C25 N7 1.370(7)
C25 S3 1.684(6)
C26 C31 1.391(8)
C26 N7 1.395(7)
C26 C27 1.399(8)
C27 C28 1.386(8)
C28 C29 1.381(9)
C28 C33 1.497(9)
C29 C30 1.387(8)
C30 C31 1.396(8)
C30 C32 1.481(9)
C32 F18 1.261(8)
C32 F17 1.306(8)
C32 F16 1.341(9)
C33 F13 1.330(8)
C33 F15 1.331(8)
C33 F14 1.338(8)
C34 N8 1.464(7)
C34 C35 1.516(8)
C35 N9 1.461(7)
C36 N9 1.341(7)
C36 N10 1.370(7)
C36 S4 1.679(6)
C37 C38 1.389(8)
C37 C42 1.396(8)
C37 N10 1.407(7)
C38 C39 1.377(8)
C39 C40 1.387(8)
C39 C44 1.506(8)
C40 C41 1.368(8)
C41 C42 1.384(8)
C41 C43 1.492(9)
C43 F21 1.287(9)
C43 F20 1.322(11)
C43 F19 1.324(10)
C44 F22 1.326(7)
C44 F23 1.330(7)
C44 F24 1.352(7)
C45 N8 1.470(8)
C45 C46 1.526(8)
C46 N11 1.448(7)
C47 N11 1.349(7)
C47 N12 1.367(7)
C47 S5 1.673(6)
C48 C53 1.386(8)
C48 C49 1.392(8)
C48 N12 1.410(7)
C49 C50 1.374(8)
C50 C51 1.396(8)
C50 C55 1.490(8)
C51 C52 1.386(8)
C52 C53 1.382(8)
C52 C54 1.499(9)
C54 F28 1.330(7)
C54 F30 1.336(7)
C54 F29 1.348(8)
C55 F26 1.302(8)
C55 F25 1.313(8)
C55 F27 1.337(8)
C56 N8 1.471(7)
C56 C57 1.518(8)
C57 N13 1.462(7)
C58 N13 1.340(7)
C58 N14 1.378(7)
C58 S6 1.673(6)
C59 C64 1.393(8)
C59 C60 1.397(8)
C59 N14 1.400(7)
C60 C61 1.386(9)
C61 C62 1.392(9)
C61 C66 1.511(10)
C62 C63 1.373(8)
C63 C64 1.390(8)
C63 C65 1.500(8)
C65 F34 1.300(7)
C65 F36 1.330(7)
C65 F35 1.334(7)
C66 F31A 1.08(2)
C66 F32 1.276(11)
C66 F33 1.329(11)
C66 F32A 1.358(14)
C66 F31 1.428(10)
C66 F33A 1.472(12)
C67 N15 1.509(7)
C67 C68 1.514(8)
C68 C69 1.522(8)
C69 C70 1.507(9)
C71 N15 1.515(8)
C71 C72 1.524(9)
C72 C73 1.526(9)
C73 C74 1.520(10)
C75 C76 1.515(9)
C75 N15 1.535(8)
C76 C77 1.549(9)
C77 C78 1.475(10)
C79 N15 1.532(8)
C79 C80 1.535(8)
C80 C81 1.528(9)
C81 C82 1.500(10)
O1 P1 1.489(4)
O2 P1 1.480(4)
O3 P1 1.482(4)
O4 P1 1.485(4)

loop_
_geom_hbond_atom_site_label_D
_geom_hbond_atom_site_label_H
_geom_hbond_atom_site_label_A
_geom_hbond_distance_DH
_geom_hbond_distance_HA
_geom_hbond_distance_DA
_geom_hbond_angle_DHA
_geom_hbond_site_symmetry_A
N2 H2 O1 0.86 2.08 2.879(6) 153.4 1_655
N3 H3 O2 0.86 2.12 2.955(6) 162.8 1_655
N4 H4 O1 0.86 2.06 2.878(6) 158.3 1_655
N5 H5A O3 0.86 2.06 2.898(6) 163.9 1_655
N6 H6 O1 0.86 2.03 2.881(6) 168.6 1_655
N7 H7A O4 0.86 2.10 2.943(6) 167.0 1_655
N9 H9A O2 0.86 2.28 3.047(6) 148.9 .
N10 H10 O2 0.86 2.06 2.864(6) 155.1 .
N11 H11 O3 0.86 2.26 3.029(6) 149.1 .
N12 H12 O3 0.86 1.99 2.829(6) 164.8 .
N13 H13 O4 0.86 2.26 3.034(6) 150.6 .
N14 H14 O4 0.86 2.03 2.870(6) 163.6 .
